data_4320546
loop_
_publ_author_name
'Daniel B. Leznoff'
'Bao-Yu Xue'
'Raymond J. Batchelor'
'Frederick W. B. Einstein'
'Brian O. Patrick'

_publ_contact_author
;
D. Leznoff
Dept. of Chemistry, Simon Fraser University
8888 University Way
Burnaby, B.C.
Canada
V5A 1S6
;
_publ_contact_author_email dleznoff@sfu.ca
_publ_contact_author_fax 604-291-3765
_publ_contact_author_phone 604-291-4887
_publ_section_title
;
 Gold-Gold Interactions as Crystal Engineering Design Elements in
 Heterobimetallic Coordination Polymers
;
_journal_name_full 'Inorganic Chemistry'
_journal_page_first 6026
_journal_page_last 6034
_journal_paper_doi 10.1021/ic010756e
_journal_volume 40
_journal_year 2001
_chemical_formula_sum 'C9 H16 Au1.5 Cl0.5 Cu N5 O2'
_chemical_formula_weight 602.98
_space_group_IT_number 155
_symmetry_cell_setting trigonal
_symmetry_Int_Tables_number 155
_symmetry_space_group_name_Hall 'R 3 2"'
_symmetry_space_group_name_H-M 'R 3 2 :H'
_cell_angle_alpha 90
_cell_angle_beta 90
_cell_angle_gamma 120
_cell_formula_units_Z 18
_cell_length_a 13.1465(4)
_cell_length_b 13.1465(4)
_cell_length_c 48.048(1)
_cell_measurement_reflns_used 12967
_cell_measurement_temperature 173.2
_cell_measurement_theta_max 27.9
_cell_measurement_theta_min 3.1
_cell_volume 7191.6(3)
_computing_cell_refinement 'd*TREK (MSC, 1996-1998)'
_computing_data_collection 'd*TREK (MSC, 1996-1998)'
_computing_data_reduction 'd*TREK (MSC, 1996-1998)'
_computing_publication_material 'teXsan (MSC, 1992-1997)'
_computing_structure_refinement 'teXsan (MSC, 1992-1997)'
_computing_structure_solution
;
SIR97 (Altomare, et. al. 1998)
;
_diffrn_ambient_temperature 173.2
_diffrn_detector_area_resol_mean 11.76
_diffrn_measurement_device_type 'Rigaku/ADSC CCD'
_diffrn_measurement_method 'area detector'
_diffrn_orient_matrix_UB_11 0.00000
_diffrn_orient_matrix_UB_12 0.00000
_diffrn_orient_matrix_UB_13 0.00000
_diffrn_orient_matrix_UB_21 0.00000
_diffrn_orient_matrix_UB_22 0.00000
_diffrn_orient_matrix_UB_23 0.00000
_diffrn_orient_matrix_UB_31 0.00000
_diffrn_orient_matrix_UB_32 0.00000
_diffrn_orient_matrix_UB_33 0.00000
_diffrn_radiation_detector CCD
_diffrn_radiation_monochromator graphite
_diffrn_radiation_source 'X-ray tube'
_diffrn_radiation_type 'Mo K\a'
_diffrn_radiation_wavelength 0.7107
_diffrn_reflns_av_R_equivalents 0.07078
_diffrn_reflns_av_sigmaI/netI 0.120
_diffrn_reflns_limit_h_max 15
_diffrn_reflns_limit_h_min -16
_diffrn_reflns_limit_k_max 17
_diffrn_reflns_limit_k_min -15
_diffrn_reflns_limit_l_max 55
_diffrn_reflns_limit_l_min -55
_diffrn_reflns_number 20031
_diffrn_reflns_reduction_process 'Lp corrections applied'
_diffrn_reflns_theta_max 27.92
_diffrn_reflns_theta_min 3.10
_diffrn_standards_decay_% 0.00
_diffrn_standards_interval_count 0
_diffrn_standards_number 0
_exptl_absorpt_coefficient_mu 15.202
_exptl_absorpt_correction_T_max 1.000
_exptl_absorpt_correction_T_min 0.5244
_exptl_absorpt_correction_type multi-scan
_exptl_crystal_colour blue
_exptl_crystal_density_diffrn 2.506
_exptl_crystal_density_meas ?
_exptl_crystal_description platelet
_exptl_crystal_F_000 4986.00
_exptl_crystal_size_max 0.30
_exptl_crystal_size_mid 0.15
_exptl_crystal_size_min 0.08
_refine_diff_density_max 3.32
_refine_diff_density_min -2.85
_refine_ls_extinction_method none
_refine_ls_goodness_of_fit_all 0.802
_refine_ls_goodness_of_fit_ref 0.802
_refine_ls_hydrogen_treatment noref
_refine_ls_matrix_type full
_refine_ls_number_constraints 11
_refine_ls_number_parameters 179
_refine_ls_number_reflns 3532
_refine_ls_number_restraints 0
_refine_ls_R_factor_all 0.0712
_refine_ls_R_factor_gt 0.033
_refine_ls_shift/su_max 0.0030
_refine_ls_shift/su_mean 0.0010
_refine_ls_structure_factor_coef Fsqd
_refine_ls_weighting_details 'w = 1/[\s^2^(Fo^2^)]'
_refine_ls_weighting_scheme sigma
_refine_ls_wR_factor_all 0.0882
_refine_ls_wR_factor_ref 0.040
_reflns_number_gt 2715
_reflns_number_total 3579
_reflns_threshold_expression I>3.00\s(I)
_cod_data_source_file ic010756e_1.cif
_cod_data_source_block CutmedaAu
_cod_depositor_comments
;
The following automatic conversions were performed:

'_exptl_crystal_density_meas' value 'not measured' was changed to '?'
- the value is perceived as not measured.

Automatic conversion script
Id: cif_fix_values 3008 2015-01-20 13:52:24Z robertas 
;
_cod_original_sg_symbol_H-M 'R 3 2 '
_cod_original_formula_sum 'C9 H16 Au1.50 Cl0.50 Cu N5 O2 '
_cod_database_code 4320546

loop_
_symmetry_equiv_pos_as_xyz
'   +x,   +y,   +z'
2/3+x,1/3+y,1/3+z
1/3+x,2/3+y,2/3+z
'   -y,   +x-y,   +z'
2/3-y,1/3+x-y,1/3+z
1/3-y,2/3+x-y,2/3+z
'   -x+y,   -x,   +z'
2/3-x+y,1/3-x,1/3+z
1/3-x+y,2/3-x,2/3+z
'   +y,   +x,   -z'
2/3+y,1/3+x,1/3-z
1/3+y,2/3+x,2/3-z
'   -x,   -x+y,   -z'
2/3-x,1/3-x+y,1/3-z
1/3-x,2/3-x+y,2/3-z
'   +x-y,   -y,   -z'
2/3+x-y,1/3-y,1/3-z
1/3+x-y,2/3-y,2/3-z

loop_
_atom_site_label
_atom_site_fract_x
_atom_site_fract_y
_atom_site_fract_z
_atom_site_U_iso_or_equiv
_atom_site_occupancy
_atom_site_refinement_flags
_atom_site_adp_type
_atom_site_calc_flag
_atom_site_calc_attached_atom
Au(1) 1.32731(3) 0.82144(4) 0.993674(8) 0.0243(1) 1.000 . Uani d ?
Au(2) 0.78960(5) 0.7896 1.0000 0.0316(1) 0.500 ST Uani d ?
Cu(1) 0.9630(1) 0.6329(1) 0.92944(2) 0.0147(3) 1.000 . Uani d ?
Cl(1) 0.3333 0.6667 0.8434(1) 0.0238(6) 0.333 ST Uani d ?
Cl(2) 0.6666 0.3333 0.8333 0.038(1) 0.166 ST Uani d ?
O(1) 0.2891(9) 0.7393(9) 0.8335(2) 0.050(3) 1.000 . Uani d ?
O(2) 0.3333 0.6667 0.8734(3) 0.055(3) 0.333 ST Uani d ?
O(3) 0.589(2) 0.373(2) 0.8257(6) 0.08(1) 0.500 . Uani d ?
O(4) 0.6667 0.3333 0.8641(9) 0.14(1) 0.167 ST Uani d ?
N(1) 0.9916(8) 0.5274(7) 0.9017(2) 0.026(2) 1.000 . Uani d ?
N(2) 0.9993(6) 0.7415(7) 0.8961(2) 0.019(2) 1.000 . Uani d ?
N(3) 0.8834(9) 0.7072(8) 0.9500(2) 0.028(3) 1.000 . Uani d ?
N(4) 1.1360(8) 0.7333(9) 0.9471(2) 0.031(3) 1.000 . Uani d ?
N(5) 0.9049(9) 0.5089(8) 0.9577(2) 0.028(2) 1.000 . Uani d ?
C(1) 1.091(1) 0.515(1) 0.9120(3) 0.048(5) 1.000 . Uani d ?
C(2) 0.885(2) 0.407(1) 0.8995(3) 0.061(5) 1.000 . Uani d ?
C(3) 1.019(1) 0.584(1) 0.8742(2) 0.027(3) 1.000 . Uani d ?
C(4) 1.0739(9) 0.7163(9) 0.8781(2) 0.023(3) 1.000 . Uani d ?
C(5) 0.888(1) 0.714(1) 0.8818(3) 0.031(3) 1.000 . Uani d ?
C(6) 1.064(1) 0.8661(9) 0.9039(3) 0.034(3) 1.000 . Uani d ?
C(7) 0.847(1) 0.738(1) 0.9674(2) 0.029(3) 1.000 . Uani d ?
C(8) 1.2096(9) 0.768(1) 0.9637(2) 0.027(3) 1.000 . Uani d ?
C(9) 0.8747(9) 0.4441(8) 0.9763(2) 0.025(3) 1.000 . Uani d ?
H(1) 1.0695 0.4741 0.9300 0.057 1.000 . Uiso c ?
H(2) 1.1079 0.4691 0.8987 0.057 1.000 . Uiso c ?
H(3) 1.1601 0.5927 0.9143 0.057 1.000 . Uiso c ?
H(4) 0.8181 0.4136 0.8928 0.074 1.000 . Uiso c ?
H(5) 0.9007 0.3592 0.8865 0.074 1.000 . Uiso c ?
H(6) 0.8665 0.3695 0.9179 0.074 1.000 . Uiso c ?
H(7) 1.0736 0.5670 0.8643 0.032 1.000 . Uiso c ?
H(8) 0.9461 0.5544 0.8633 0.032 1.000 . Uiso c ?
H(9) 1.0819 0.7535 0.8599 0.028 1.000 . Uiso c ?
H(10) 1.1516 0.7475 0.8866 0.028 1.000 . Uiso c ?
H(11) 0.8396 0.7313 0.8944 0.037 1.000 . Uiso c ?
H(12) 0.9063 0.7630 0.8651 0.037 1.000 . Uiso c ?
H(13) 0.8451 0.6312 0.8766 0.037 1.000 . Uiso c ?
H(14) 1.1359 0.8833 0.9138 0.041 1.000 . Uiso c ?
H(15) 1.0839 0.9146 0.8871 0.041 1.000 . Uiso c ?
H(16) 1.0145 0.8836 0.9161 0.041 1.000 . Uiso c ?

loop_
_atom_site_aniso_label
_atom_site_aniso_U_11
_atom_site_aniso_U_22
_atom_site_aniso_U_33
_atom_site_aniso_U_12
_atom_site_aniso_U_13
_atom_site_aniso_U_23
Au(1) 0.0184(2) 0.0336(2) 0.0150(2) 0.0087(2) -0.0048(1) -0.0026(2)
Au(2) 0.0413(3) 0.0413 0.0240(3) 0.0295(3) 0.0055 -0.0055(1)
Cu(1) 0.0177(5) 0.0143(5) 0.0123(5) 0.0081(4) 0.0022(4) 0.0025(4)
Cl(1) 0.026(1) 0.0261 0.019(2) 0.0131 0.0000 0.0000
Cl(2) 0.046(3) 0.0465 0.022(4) 0.0232 0.0000 0.0000
O(1) 0.048(6) 0.047(5) 0.069(7) 0.034(5) -0.004(5) 0.017(5)
O(2) 0.078(8) 0.0783 0.008(8) 0.0392 0.0000 0.0000
O(3) 0.07(2) 0.09(2) 0.12(3) 0.06(2) -0.03(2) 0.01(2)
O(4) 0.20(4) 0.1997 0.02(3) 0.0998 0.0000 0.0000
N(1) 0.036(5) 0.021(4) 0.025(5) 0.019(4) -0.001(4) -0.005(4)
N(2) 0.016(4) 0.012(4) 0.024(5) 0.003(3) -0.002(3) 0.001(3)
N(3) 0.037(5) 0.032(5) 0.019(5) 0.020(4) 0.013(4) 0.006(4)
N(4) 0.026(4) 0.034(5) 0.024(6) 0.009(4) -0.010(4) 0.001(4)
N(5) 0.035(5) 0.026(4) 0.024(5) 0.014(4) 0.008(5) 0.008(4)
C(1) 0.07(1) 0.07(1) 0.038(8) 0.062(9) 0.002(7) 0.002(7)
C(2) 0.07(1) 0.013(5) 0.07(1) 0.002(6) 0.009(9) -0.014(6)
C(3) 0.034(6) 0.033(6) 0.015(6) 0.019(5) 0.002(5) -0.005(4)
C(4) 0.023(5) 0.029(5) 0.013(6) 0.010(4) 0.008(4) 0.007(4)
C(5) 0.027(5) 0.032(6) 0.036(7) 0.017(5) -0.010(5) 0.003(5)
C(6) 0.047(7) 0.011(5) 0.035(7) 0.007(5) -0.004(6) 0.007(4)
C(7) 0.041(7) 0.026(5) 0.023(7) 0.018(5) 0.002(5) 0.002(5)
C(8) 0.028(5) 0.032(6) 0.017(6) 0.011(5) 0.004(4) 0.000(5)
C(9) 0.027(5) 0.017(4) 0.027(6) 0.007(4) 0.004(5) 0.001(4)

loop_
_atom_type_symbol
_atom_type_oxidation_number
_atom_type_number_in_cell
_atom_type_scat_dispersion_real
_atom_type_scat_dispersion_imag
_atom_type_scat_source
C 0 162 0.002 0.002
;International Tables for Crystallography
(1992, Vol. C, Tables 4.2.6.8 and 6.1.1.1)
;
H 0 288 0.000 0.000
;International Tables for Crystallography
(1992, Vol. C, Table 6.1.1.2)
;
N 0 90 0.004 0.003
;International Tables for Crystallography
(1992, Vol. C, Tables 4.2.6.8 and 6.1.1.1)
;
Cu 0 18 0.263 1.266
;International Tables for Crystallography
(1992, Vol. C, Tables 4.2.6.8 and 6.1.1.1)
;
Au 0 27 -2.688 8.798
;International Tables for Crystallography
(1992, Vol. C, Tables 4.2.6.8 and 6.1.1.1)
;
O 0 36 0.008 0.006
;International Tables for Crystallography
(1992, Vol. C, Tables 4.2.6.8 and 6.1.1.1)
;
Cl 0 9 0.132 0.159
;International Tables for Crystallography
(1992, Vol. C, Tables 4.2.6.8 and 6.1.1.1)
;

loop_
_geom_angle_atom_site_label_1
_geom_angle_atom_site_label_2
_geom_angle_atom_site_label_3
_geom_angle
_geom_angle_site_symmetry_1
_geom_angle_site_symmetry_2
_geom_angle_site_symmetry_3
_geom_angle_publ_flag
Au(1) Au(1) Au(1) 60.000(1) 2_755 . 3_775 yes
Au(1) Au(1) Au(2) 128.58(2) 2_755 . 2_765 yes
Au(1) Au(1) C(8) 73.1(4) 2_755 . . yes
Au(1) Au(1) C(9) 106.8(3) 2_755 . 4_657 yes
Au(1) Au(1) Au(2) 169.86(2) 3_775 . 2_765 yes
Au(1) Au(1) C(8) 112.8(4) 3_775 . . yes
Au(1) Au(1) C(9) 67.2(3) 3_775 . 4_657 yes
Au(2) Au(1) C(8) 76.6(4) 2_765 . . yes
Au(2) Au(1) C(9) 103.3(3) 2_765 . 4_657 yes
C(8) Au(1) C(9) 179.7(4) . . 4_657 yes
Au(1) Au(2) Au(1) 74.35(2) 3_675 . 5_767 yes
Au(1) Au(2) C(7) 108.4(4) 3_675 . . yes
Au(1) Au(2) C(7) 73.5(3) 3_675 . 4_557 yes
Au(1) Au(2) C(7) 73.5(3) 5_767 . . yes
Au(1) Au(2) C(7) 108.4(4) 5_767 . 4_557 yes
C(7) Au(2) C(7) 177.7(7) . . 4_557 yes
N(1) Cu(1) N(2) 84.6(4) . . . yes
N(1) Cu(1) N(3) 161.0(4) . . . yes
N(1) Cu(1) N(4) 100.0(4) . . . yes
N(1) Cu(1) N(5) 90.9(4) . . . yes
N(2) Cu(1) N(3) 92.4(4) . . . yes
N(2) Cu(1) N(4) 94.3(3) . . . yes
N(2) Cu(1) N(5) 170.2(4) . . . yes
N(3) Cu(1) N(4) 98.9(4) . . . yes
N(3) Cu(1) N(5) 89.0(4) . . . yes
N(4) Cu(1) N(5) 95.1(4) . . . yes
O(1) Cl(1) O(1) 109.5(4) . . 3_565 yes
O(1) Cl(1) O(1) 109.5(4) . . 2_665 yes
O(1) Cl(1) O(2) 109.4(4) . . . yes
O(1) Cl(1) O(1) 109.5(4) 3_565 . 2_665 yes
O(1) Cl(1) O(2) 109.4(4) 3_565 . . yes
O(1) Cl(1) O(2) 109.4(4) 2_665 . . yes
O(3) Cl(2) O(3) 160(2) . . 16_546 yes
O(3) Cl(2) O(3) 49(2) . . 18_556 yes
O(3) Cl(2) O(3) 113(1) . . 2_655 yes
O(3) Cl(2) O(3) 85(2) . . 17_656 yes
O(3) Cl(2) O(3) 113(1) . . 3_665 yes
O(3) Cl(2) O(4) 105(1) . . . yes
O(3) Cl(2) O(4) 75(1) . . 16_546 yes
O(3) Cl(2) O(3) 113(1) 16_546 . 18_556 yes
O(3) Cl(2) O(3) 49(2) 16_546 . 2_655 yes
O(3) Cl(2) O(3) 113(1) 16_546 . 17_656 yes
O(3) Cl(2) O(3) 86(2) 16_546 . 3_665 yes
O(3) Cl(2) O(4) 75(1) 16_546 . . yes
O(3) Cl(2) O(4) 105(1) 16_546 . 16_546 yes
O(3) Cl(2) O(3) 86(2) 18_556 . 2_655 yes
O(3) Cl(2) O(3) 113(1) 18_556 . 17_656 yes
O(3) Cl(2) O(3) 160(2) 18_556 . 3_665 yes
O(3) Cl(2) O(4) 75(1) 18_556 . . yes
O(3) Cl(2) O(4) 105(1) 18_556 . 16_546 yes
O(3) Cl(2) O(3) 160(2) 2_655 . 17_656 yes
O(3) Cl(2) O(3) 113(1) 2_655 . 3_665 yes
O(3) Cl(2) O(4) 105(1) 2_655 . . yes
O(3) Cl(2) O(4) 75(1) 2_655 . 16_546 yes
O(3) Cl(2) O(3) 49(2) 17_656 . 3_665 yes
O(3) Cl(2) O(4) 75(1) 17_656 . . yes
O(3) Cl(2) O(4) 105(1) 17_656 . 16_546 yes
O(3) Cl(2) O(4) 105(1) 3_665 . . yes
O(3) Cl(2) O(4) 75(1) 3_665 . 16_546 yes
O(4) Cl(2) O(4) 179.9706(9) . . 16_546 yes
Cl(2) O(3) Cl(2) 0.130(2) . . 16_546 yes
Cl(2) O(3) Cl(2) 0.132(2) . . 18_556 yes
Cl(2) O(3) Cl(2) 0.0264(3) . . 2_655 yes
Cl(2) O(3) Cl(2) 0.124(2) . . 17_656 yes
Cl(2) O(3) Cl(2) 0.0182(4) . . 3_665 yes
Cl(2) O(3) O(3) 65(1) . . 18_556 yes
Cl(2) O(3) O(4) 54(2) . . 16_546 yes
Cl(2) O(3) Cl(2) 0.0264(3) 16_546 . 18_556 yes
Cl(2) O(3) Cl(2) 0.133(2) 16_546 . 2_655 yes
Cl(2) O(3) Cl(2) 0.0112(5) 16_546 . 17_656 yes
Cl(2) O(3) Cl(2) 0.126(2) 16_546 . 3_665 yes
Cl(2) O(3) O(3) 65(1) 16_546 . 18_556 yes
Cl(2) O(3) O(4) 55(2) 16_546 . 16_546 yes
Cl(2) O(3) Cl(2) 0.130(2) 18_556 . 2_655 yes
Cl(2) O(3) Cl(2) 0.0182(4) 18_556 . 17_656 yes
Cl(2) O(3) Cl(2) 0.124(2) 18_556 . 3_665 yes
Cl(2) O(3) O(3) 65(1) 18_556 . 18_556 yes
Cl(2) O(3) O(4) 55(2) 18_556 . 16_546 yes
Cl(2) O(3) Cl(2) 0.126(2) 2_655 . 17_656 yes
Cl(2) O(3) Cl(2) 0.0111(5) 2_655 . 3_665 yes
Cl(2) O(3) O(3) 65(1) 2_655 . 18_556 yes
Cl(2) O(3) O(4) 54(2) 2_655 . 16_546 yes
Cl(2) O(3) Cl(2) 0.118(2) 17_656 . 3_665 yes
Cl(2) O(3) O(3) 65(1) 17_656 . 18_556 yes
Cl(2) O(3) O(4) 55(2) 17_656 . 16_546 yes
Cl(2) O(3) O(3) 65(1) 3_665 . 18_556 yes
Cl(2) O(3) O(4) 54(2) 3_665 . 16_546 yes
O(3) O(3) O(4) 101(2) 18_556 . 16_546 yes
Cl(2) O(4) Cl(2) 0.0147(4) . . 16_546 yes
Cl(2) O(4) O(3) 51(1) . . 16_546 yes
Cl(2) O(4) O(3) 51(1) . . 18_556 yes
Cl(2) O(4) O(3) 51(1) . . 17_656 yes
Cl(2) O(4) O(3) 51(1) 16_546 . 16_546 yes
Cl(2) O(4) O(3) 51(1) 16_546 . 18_556 yes
Cl(2) O(4) O(3) 51(1) 16_546 . 17_656 yes
O(3) O(4) O(3) 84(2) 16_546 . 18_556 yes
O(3) O(4) O(3) 84(2) 16_546 . 17_656 yes
O(3) O(4) O(3) 84(2) 18_556 . 17_656 yes
Cu(1) N(1) C(1) 108.6(7) . . . yes
Cu(1) N(1) C(2) 111.1(8) . . . yes
Cu(1) N(1) C(3) 108.3(6) . . . yes
C(1) N(1) C(2) 108(1) . . . yes
C(1) N(1) C(3) 111(1) . . . yes
C(2) N(1) C(3) 110(1) . . . yes
Cu(1) N(2) C(4) 104.8(6) . . . yes
Cu(1) N(2) C(5) 109.7(6) . . . yes
Cu(1) N(2) C(6) 112.6(7) . . . yes
C(4) N(2) C(5) 111.1(9) . . . yes
C(4) N(2) C(6) 109.0(8) . . . yes
C(5) N(2) C(6) 109.5(8) . . . yes
Cu(1) N(3) C(7) 162(1) . . . yes
Cu(1) N(4) C(8) 158.8(9) . . . yes
Cu(1) N(5) C(9) 173.6(9) . . . yes
N(1) C(1) H(1) 109.5 . . . no
N(1) C(1) H(2) 109.5 . . . no
N(1) C(1) H(3) 109.5 . . . no
H(1) C(1) H(2) 109.5 . . . no
H(1) C(1) H(3) 109.5 . . . no
H(2) C(1) H(3) 109.5 . . . no
N(1) C(2) H(4) 109.5 . . . no
N(1) C(2) H(5) 109.5 . . . no
N(1) C(2) H(6) 109.5 . . . no
H(4) C(2) H(5) 109.5 . . . no
H(4) C(2) H(6) 109.5 . . . no
H(5) C(2) H(6) 109.5 . . . no
N(1) C(3) C(4) 109.0(8) . . . yes
N(1) C(3) H(7) 109.6 . . . no
N(1) C(3) H(8) 109.6 . . . no
C(4) C(3) H(7) 109.6 . . . no
C(4) C(3) H(8) 109.6 . . . no
H(7) C(3) H(8) 109.5 . . . no
N(2) C(4) C(3) 109.8(8) . . . yes
N(2) C(4) H(9) 109.4 . . . no
N(2) C(4) H(10) 109.4 . . . no
C(3) C(4) H(9) 109.4 . . . no
C(3) C(4) H(10) 109.4 . . . no
H(9) C(4) H(10) 109.5 . . . no
N(2) C(5) H(11) 109.5 . . . no
N(2) C(5) H(12) 109.5 . . . no
N(2) C(5) H(13) 109.5 . . . no
H(11) C(5) H(12) 109.5 . . . no
H(11) C(5) H(13) 109.5 . . . no
H(12) C(5) H(13) 109.5 . . . no
N(2) C(6) H(14) 109.5 . . . no
N(2) C(6) H(15) 109.5 . . . no
N(2) C(6) H(16) 109.5 . . . no
H(14) C(6) H(15) 109.5 . . . no
H(14) C(6) H(16) 109.5 . . . no
H(15) C(6) H(16) 109.5 . . . no
Au(2) C(7) N(3) 176(1) . . . yes
Au(1) C(8) N(4) 176.4(9) . . . yes
Au(1) C(9) N(5) 177.0(9) 4_547 . . yes

loop_
_geom_bond_atom_site_label_1
_geom_bond_atom_site_label_2
_geom_bond_distance
_geom_bond_site_symmetry_1
_geom_bond_site_symmetry_2
_geom_bond_publ_flag
Au(1) Au(1) 3.5949(8) . 2_755 yes
Au(1) Au(1) 3.5949(8) . 3_775 yes
Au(1) Au(2) 3.4018(7) . 2_765 yes
Au(1) C(8) 1.97(1) . . yes
Au(1) C(9) 1.96(1) . 4_657 yes
Au(2) C(7) 2.00(1) . . yes
Au(2) C(7) 2.00(1) . 4_557 yes
Cu(1) N(1) 2.090(9) . . yes
Cu(1) N(2) 2.036(9) . . yes
Cu(1) N(3) 2.010(9) . . yes
Cu(1) N(4) 2.152(9) . . yes
Cu(1) N(5) 1.961(9) . . yes
Cl(1) O(1) 1.426(8) . . yes
Cl(1) O(1) 1.426(8) . 3_565 yes
Cl(1) O(1) 1.426(8) . 2_665 yes
Cl(1) O(2) 1.44(2) . . yes
Cl(2) O(3) 1.40(2) . . yes
Cl(2) O(3) 1.40(2) . 16_546 yes
Cl(2) O(3) 1.40(2) . 18_556 yes
Cl(2) O(3) 1.40(2) . 2_655 yes
Cl(2) O(3) 1.41(2) . 17_656 yes
Cl(2) O(3) 1.40(2) . 3_665 yes
Cl(2) O(4) 1.48(4) . . yes
Cl(2) O(4) 1.48(4) . 16_546 yes
O(3) O(3) 1.17(5) . 18_556 yes
O(3) O(4) 1.75(4) . 16_546 yes
N(1) C(1) 1.48(1) . . yes
N(1) C(2) 1.51(1) . . yes
N(1) C(3) 1.47(1) . . yes
N(2) C(4) 1.47(1) . . yes
N(2) C(5) 1.49(1) . . yes
N(2) C(6) 1.47(1) . . yes
N(3) C(7) 1.14(1) . . yes
N(4) C(8) 1.16(1) . . yes
N(5) C(9) 1.16(1) . . yes
C(1) H(1) 0.98 . . no
C(1) H(2) 0.98 . . no
C(1) H(3) 0.98 . . no
C(2) H(4) 0.98 . . no
C(2) H(5) 0.98 . . no
C(2) H(6) 0.98 . . no
C(3) C(4) 1.52(1) . . yes
C(3) H(7) 0.98 . . no
C(3) H(8) 0.98 . . no
C(4) H(9) 0.98 . . no
C(4) H(10) 0.98 . . no
C(5) H(11) 0.98 . . no
C(5) H(12) 0.98 . . no
C(5) H(13) 0.98 . . no
C(6) H(14) 0.98 . . no
C(6) H(15) 0.98 . . no
C(6) H(16) 0.98 . . no

loop_
_geom_contact_atom_site_label_1
_geom_contact_atom_site_label_2
_geom_contact_distance
_geom_contact_site_symmetry_1
_geom_contact_site_symmetry_2
_geom_contact_publ_flag
Au(1) C(9) 3.36(1) . 5_767 no
Au(1) C(7) 3.42(1) . 5_767 no
Au(2) C(8) 3.51(1) . 3_675 no
Au(2) C(8) 3.51(1) . 5_767 no
O(1) C(4) 3.44(1) . 1_455 no
O(1) C(6) 3.58(2) . 16_446 no
O(2) C(1) 3.35(2) . 1_455 no
O(2) C(1) 3.35(2) . 2_655 no
O(2) C(1) 3.35(2) . 3_675 no
O(3) C(3) 3.51(3) . 17_656 no
O(3) C(2) 3.56(3) . 16_546 no
O(3) C(2) 3.57(4) . 17_656 no
O(3) C(5) 3.59(2) . 17_656 no
O(4) C(2) 3.05(3) . . no
O(4) C(2) 3.05(3) . 2_655 no
O(4) C(2) 3.05(3) . 3_665 no
Au(1) Au(2) 3.4018(7) . 2_765 no
Au(1) Au(1) 3.5949(8) . 2_755 no
Au(1) Au(1) 3.5949(8) . 3_775 no
Au(2) Au(1) 3.4018(7) . 3_675 no
Au(2) Au(1) 3.4018(7) . 5_767 no

loop_
_geom_torsion_atom_site_label_1
_geom_torsion_atom_site_label_2
_geom_torsion_atom_site_label_3
_geom_torsion_atom_site_label_4
_geom_torsion_site_symmetry_1
_geom_torsion_site_symmetry_2
_geom_torsion_site_symmetry_3
_geom_torsion_site_symmetry_4
_geom_torsion
_geom_torsion_publ_flag
Au(1) Au(1) Au(1) C(8) . 2_755 3_775 3_775 -52.6(3) no
Au(1) Au(1) Au(1) C(9) . 2_755 3_775 6_667 127.1(3) no
Au(1) Au(1) C(8) N(4) . 2_755 2_755 2_755 111.2(2) no
Au(1) Au(1) C(9) N(5) . 2_755 5_767 5_767 -125.1(2) no
Au(1) Au(1) Au(1) C(8) . 3_775 2_755 2_755 130.1(3) no
Au(1) Au(1) Au(1) C(9) . 3_775 2_755 5_767 -50.2(3) no
Au(1) Au(1) C(8) N(4) . 3_775 3_775 3_775 65.2(2) no
Au(1) Au(1) C(9) N(5) . 3_775 6_667 6_667 -78.9(2) no
Au(1) Au(2) Au(1) Au(2) . 2_765 6_677 5_767 -78.9(2) no
Au(1) Au(2) Au(1) C(8) . 2_765 6_677 6_677 -135.8(3) no
Au(1) Au(2) Au(1) C(9) . 2_765 6_677 3_775 44.5(3) no
Au(1) Au(2) C(7) N(3) . 2_765 2_765 2_765 -131.6(1) no
Au(1) Au(2) C(7) N(3) . 2_765 5_767 5_767 -64.9(1) no
Au(1) C(8) N(4) Cu(1) . . . . -14.3(2) no
Au(2) Au(1) Au(1) Au(2) . 3_675 1_455 2_665 -23.93(6) no
Au(2) Au(1) Au(1) Au(2) . 5_767 4_547 3_665 -23.93(6) no
Au(2) Au(1) Au(1) C(9) . 5_767 4_547 . -46.3(3) no
Au(2) Au(1) Au(1) Au(2) . 5_767 6_567 2_655 -23.93(6) no
Au(2) Au(1) Au(1) C(8) . 5_767 6_567 6_567 -80.4(3) no
Au(2) Au(1) Au(1) C(9) . 5_767 6_567 3_665 99.3(3) no
Au(2) Au(1) C(8) N(4) . 5_767 5_767 5_767 -72.7(2) no
Au(2) Au(1) C(9) N(5) . 5_767 2_655 2_655 58.9(2) no
Au(2) C(7) N(3) Cu(1) . . . . 10.1(2) no
Au(2) C(7) N(3) Cu(1) . 4_557 4_557 4_557 10.1(2) no
Cu(1) N(1) C(3) C(4) . . . . 28(1) no
Cu(1) N(2) C(4) C(3) . . . . 48.6(9) no
Cl(2) O(3) Cl(2) O(3) . . 16_546 16_546 -91.2(3) no
Cl(2) O(3) Cl(2) O(3) . . 16_546 18_556 -125(3) no
Cl(2) O(3) Cl(2) O(3) . . 16_546 2_655 -64(2) no
Cl(2) O(3) Cl(2) O(3) . . 16_546 17_656 108(1) no
Cl(2) O(3) Cl(2) O(3) . . 16_546 3_665 67(2) no
Cl(2) O(3) Cl(2) O(4) . . 16_546 . -178.8(1) no
Cl(2) O(3) Cl(2) O(4) . . 16_546 16_546 1.2(1) no
Cl(2) O(3) Cl(2) O(3) . . 18_556 16_546 -79.6(3) no
Cl(2) O(3) Cl(2) O(3) . . 18_556 18_556 -114(3) no
Cl(2) O(3) Cl(2) O(3) . . 18_556 2_655 -53(2) no
Cl(2) O(3) Cl(2) O(3) . . 18_556 17_656 120(1) no
Cl(2) O(3) Cl(2) O(3) . . 18_556 3_665 78(2) no
Cl(2) O(3) Cl(2) O(4) . . 18_556 . -167.2(1) no
Cl(2) O(3) Cl(2) O(4) . . 18_556 16_546 12.8(1) no
Cl(2) O(3) Cl(2) O(3) . . 2_655 16_546 -0.38(4) no
Cl(2) O(3) Cl(2) O(3) . . 2_655 18_556 -34(3) no
Cl(2) O(3) Cl(2) O(3) . . 2_655 2_655 27(2) no
Cl(2) O(3) Cl(2) O(3) . . 2_655 17_656 -160(2) no
Cl(2) O(3) Cl(2) O(3) . . 2_655 3_665 158(2) no
Cl(2) O(3) Cl(2) O(4) . . 2_655 . -87.2(4) no
Cl(2) O(3) Cl(2) O(4) . . 2_655 16_546 92.7(4) no
Cl(2) O(3) Cl(2) O(3) . . 17_656 16_546 -87.0(5) no
Cl(2) O(3) Cl(2) O(3) . . 17_656 18_556 -121(3) no
Cl(2) O(3) Cl(2) O(3) . . 17_656 2_655 -60(2) no
Cl(2) O(3) Cl(2) O(3) . . 17_656 17_656 112(1) no
Cl(2) O(3) Cl(2) O(3) . . 17_656 3_665 71(2) no
Cl(2) O(3) Cl(2) O(4) . . 17_656 . -174.55(9) no
Cl(2) O(3) Cl(2) O(4) . . 17_656 16_546 5.46(9) no
Cl(2) O(3) Cl(2) O(3) . . 3_665 16_546 -20(2) no
Cl(2) O(3) Cl(2) O(3) . . 3_665 18_556 -53(4) no
Cl(2) O(3) Cl(2) O(3) . . 3_665 2_655 7.3(8) no
Cl(2) O(3) Cl(2) O(3) . . 3_665 17_656 -179.885(2) no
Cl(2) O(3) Cl(2) O(3) . . 3_665 3_665 139(3) no
Cl(2) O(3) Cl(2) O(4) . . 3_665 . -107(1) no
Cl(2) O(3) Cl(2) O(4) . . 3_665 16_546 73(1) no
Cl(2) O(3) O(3) Cl(2) . . 18_556 16_546 0.117(4) no
Cl(2) O(3) O(3) Cl(2) . . 18_556 18_556 0.133(4) no
Cl(2) O(3) O(3) Cl(2) . . 18_556 2_655 0.016(1) no
Cl(2) O(3) O(3) Cl(2) . . 18_556 17_656 0.117(4) no
Cl(2) O(3) O(3) Cl(2) . . 18_556 3_665 0.016(1) no
Cl(2) O(3) O(3) O(4) . . 18_556 . 42(2) no
Cl(2) O(3) O(4) O(3) . . 16_546 2_655 42.3(8) no
Cl(2) O(3) O(4) O(3) . . 16_546 3_665 -42.4(8) no
Cl(2) O(3) Cl(2) O(3) . 16_546 16_546 . 88.1(3) no
Cl(2) O(3) Cl(2) O(3) . 16_546 16_546 18_556 116(2) no
Cl(2) O(3) Cl(2) O(3) . 16_546 16_546 2_655 55(3) no
Cl(2) O(3) Cl(2) O(3) . 16_546 16_546 17_656 -113(2) no
Cl(2) O(3) Cl(2) O(3) . 16_546 16_546 3_665 -72(1) no
Cl(2) O(3) Cl(2) O(4) . 16_546 16_546 . -178.8(1) no
Cl(2) O(3) Cl(2) O(4) . 16_546 16_546 16_546 1.2(1) no
Cl(2) O(3) Cl(2) O(3) . 16_546 18_556 . 76.7(3) no
Cl(2) O(3) Cl(2) O(3) . 16_546 18_556 18_556 104(2) no
Cl(2) O(3) Cl(2) O(3) . 16_546 18_556 2_655 43(3) no
Cl(2) O(3) Cl(2) O(3) . 16_546 18_556 17_656 -125(2) no
Cl(2) O(3) Cl(2) O(3) . 16_546 18_556 3_665 -83(1) no
Cl(2) O(3) Cl(2) O(4) . 16_546 18_556 . 169.8(2) no
Cl(2) O(3) Cl(2) O(4) . 16_546 18_556 16_546 -10.2(2) no
Cl(2) O(3) Cl(2) O(3) . 16_546 2_655 . 0.38(4) no
Cl(2) O(3) Cl(2) O(3) . 16_546 2_655 18_556 27(2) no
Cl(2) O(3) Cl(2) O(3) . 16_546 2_655 2_655 -34(3) no
Cl(2) O(3) Cl(2) O(3) . 16_546 2_655 17_656 158(2) no
Cl(2) O(3) Cl(2) O(3) . 16_546 2_655 3_665 -160(2) no
Cl(2) O(3) Cl(2) O(4) . 16_546 2_655 . 92.8(4) no
Cl(2) O(3) Cl(2) O(4) . 16_546 2_655 16_546 -87.2(4) no
Cl(2) O(3) Cl(2) O(3) . 16_546 17_656 . 80.2(4) no
Cl(2) O(3) Cl(2) O(3) . 16_546 17_656 18_556 108(2) no
Cl(2) O(3) Cl(2) O(3) . 16_546 17_656 2_655 47(3) no
Cl(2) O(3) Cl(2) O(3) . 16_546 17_656 17_656 -121(2) no
Cl(2) O(3) Cl(2) O(3) . 16_546 17_656 3_665 -80(1) no
Cl(2) O(3) Cl(2) O(4) . 16_546 17_656 . 173.33(6) no
Cl(2) O(3) Cl(2) O(4) . 16_546 17_656 16_546 -6.67(6) no
Cl(2) O(3) Cl(2) O(3) . 16_546 3_665 . 34(2) no
Cl(2) O(3) Cl(2) O(3) . 16_546 3_665 18_556 61(4) no
Cl(2) O(3) Cl(2) O(3) . 16_546 3_665 2_655 0.121(8) no
Cl(2) O(3) Cl(2) O(3) . 16_546 3_665 17_656 -168(2) no
Cl(2) O(3) Cl(2) O(3) . 16_546 3_665 3_665 -126(4) no
Cl(2) O(3) Cl(2) O(4) . 16_546 3_665 . 127(3) no
Cl(2) O(3) Cl(2) O(4) . 16_546 3_665 16_546 -53(3) no
Cl(2) O(3) O(3) Cl(2) . 16_546 2_655 16_546 -0.117(4) no
Cl(2) O(3) O(3) Cl(2) . 16_546 2_655 18_556 -0.101(5) no
Cl(2) O(3) O(3) Cl(2) . 16_546 2_655 2_655 0.016(1) no
Cl(2) O(3) O(3) Cl(2) . 16_546 2_655 17_656 -0.101(5) no
Cl(2) O(3) O(3) Cl(2) . 16_546 2_655 3_665 0.0000 no
Cl(2) O(3) O(3) O(4) . 16_546 2_655 16_546 42(2) no
Cl(2) O(3) O(4) O(3) . 16_546 . 18_556 42.3(8) no
Cl(2) O(3) O(4) O(3) . 16_546 . 17_656 -42.4(8) no
Cl(2) O(3) Cl(2) O(3) . 18_556 16_546 . 59(3) no
Cl(2) O(3) Cl(2) O(3) . 18_556 16_546 16_546 -109(2) no
Cl(2) O(3) Cl(2) O(3) . 18_556 16_546 2_655 -67(1) no
Cl(2) O(3) Cl(2) O(3) . 18_556 16_546 17_656 120(2) no
Cl(2) O(3) Cl(2) O(3) . 18_556 16_546 3_665 92.3(4) no
Cl(2) O(3) Cl(2) O(4) . 18_556 16_546 . -174.55(9) no
Cl(2) O(3) Cl(2) O(4) . 18_556 16_546 16_546 5.45(9) no
Cl(2) O(3) Cl(2) O(3) . 18_556 18_556 . 66(3) no
Cl(2) O(3) Cl(2) O(3) . 18_556 18_556 16_546 -102(2) no
Cl(2) O(3) Cl(2) O(3) . 18_556 18_556 2_655 -60(1) no
Cl(2) O(3) Cl(2) O(3) . 18_556 18_556 17_656 127(2) no
Cl(2) O(3) Cl(2) O(3) . 18_556 18_556 3_665 99.6(2) no
Cl(2) O(3) Cl(2) O(4) . 18_556 18_556 . -167.2(1) no
Cl(2) O(3) Cl(2) O(4) . 18_556 18_556 16_546 12.7(1) no
Cl(2) O(3) Cl(2) O(3) . 18_556 2_655 . 126(4) no
Cl(2) O(3) Cl(2) O(3) . 18_556 2_655 16_546 -42(3) no
Cl(2) O(3) Cl(2) O(3) . 18_556 2_655 2_655 -0.115(2) no
Cl(2) O(3) Cl(2) O(3) . 18_556 2_655 17_656 -172.6(8) no
Cl(2) O(3) Cl(2) O(3) . 18_556 2_655 3_665 160(2) no
Cl(2) O(3) Cl(2) O(4) . 18_556 2_655 . -107(1) no
Cl(2) O(3) Cl(2) O(4) . 18_556 2_655 16_546 73(1) no
Cl(2) O(3) Cl(2) O(3) . 18_556 17_656 . 55(3) no
Cl(2) O(3) Cl(2) O(3) . 18_556 17_656 16_546 -113(2) no
Cl(2) O(3) Cl(2) O(3) . 18_556 17_656 2_655 -72(1) no
Cl(2) O(3) Cl(2) O(3) . 18_556 17_656 17_656 116(2) no
Cl(2) O(3) Cl(2) O(3) . 18_556 17_656 3_665 88.1(3) no
Cl(2) O(3) Cl(2) O(4) . 18_556 17_656 . -178.8(1) no
Cl(2) O(3) Cl(2) O(4) . 18_556 17_656 16_546 1.3(1) no
Cl(2) O(3) Cl(2) O(3) . 18_556 3_665 . 146(3) no
Cl(2) O(3) Cl(2) O(3) . 18_556 3_665 16_546 -22(2) no
Cl(2) O(3) Cl(2) O(3) . 18_556 3_665 2_655 20(2) no
Cl(2) O(3) Cl(2) O(3) . 18_556 3_665 17_656 -153(2) no
Cl(2) O(3) Cl(2) O(3) . 18_556 3_665 3_665 -179.62(4) no
Cl(2) O(3) Cl(2) O(4) . 18_556 3_665 . -87.2(4) no
Cl(2) O(3) Cl(2) O(4) . 18_556 3_665 16_546 92.8(4) no
Cl(2) O(3) O(3) Cl(2) . 18_556 . 16_546 -0.117(4) no
Cl(2) O(3) O(3) Cl(2) . 18_556 . 18_556 -0.133(4) no
Cl(2) O(3) O(3) Cl(2) . 18_556 . 2_655 -0.016(1) no
Cl(2) O(3) O(3) Cl(2) . 18_556 . 17_656 -0.117(4) no
Cl(2) O(3) O(3) Cl(2) . 18_556 . 3_665 -0.016(1) no
Cl(2) O(3) O(3) O(4) . 18_556 . 16_546 42(2) no
Cl(2) O(3) O(4) O(3) . 18_556 . 16_546 -42.3(8) no
Cl(2) O(3) O(4) O(3) . 18_556 . 17_656 42.4(8) no
Cl(2) O(3) Cl(2) O(3) . 2_655 16_546 . 71(2) no
Cl(2) O(3) Cl(2) O(3) . 2_655 16_546 16_546 -121(3) no
Cl(2) O(3) Cl(2) O(3) . 2_655 16_546 18_556 112(1) no
Cl(2) O(3) Cl(2) O(3) . 2_655 16_546 17_656 -87.0(5) no
Cl(2) O(3) Cl(2) O(3) . 2_655 16_546 3_665 -60(2) no
Cl(2) O(3) Cl(2) O(4) . 2_655 16_546 . -174.53(9) no
Cl(2) O(3) Cl(2) O(4) . 2_655 16_546 16_546 5.44(9) no
Cl(2) O(3) Cl(2) O(3) . 2_655 18_556 . 63(2) no
Cl(2) O(3) Cl(2) O(3) . 2_655 18_556 16_546 -129(3) no
Cl(2) O(3) Cl(2) O(3) . 2_655 18_556 18_556 104(1) no
Cl(2) O(3) Cl(2) O(3) . 2_655 18_556 17_656 -95.2(7) no
Cl(2) O(3) Cl(2) O(3) . 2_655 18_556 3_665 -68(2) no
Cl(2) O(3) Cl(2) O(4) . 2_655 18_556 . 177.3(3) no
Cl(2) O(3) Cl(2) O(4) . 2_655 18_556 16_546 -2.7(3) no
Cl(2) O(3) Cl(2) O(3) . 2_655 2_655 . -41(3) no
Cl(2) O(3) Cl(2) O(3) . 2_655 2_655 16_546 127(4) no
Cl(2) O(3) Cl(2) O(3) . 2_655 2_655 18_556 0.115(2) no
Cl(2) O(3) Cl(2) O(3) . 2_655 2_655 17_656 160(2) no
Cl(2) O(3) Cl(2) O(3) . 2_655 2_655 3_665 -172.7(8) no
Cl(2) O(3) Cl(2) O(4) . 2_655 2_655 . 73(1) no
Cl(2) O(3) Cl(2) O(4) . 2_655 2_655 16_546 -107(1) no
Cl(2) O(3) Cl(2) O(3) . 2_655 17_656 . 59(2) no
Cl(2) O(3) Cl(2) O(3) . 2_655 17_656 16_546 -133(3) no
Cl(2) O(3) Cl(2) O(3) . 2_655 17_656 18_556 100(1) no
Cl(2) O(3) Cl(2) O(3) . 2_655 17_656 17_656 -99.1(5) no
Cl(2) O(3) Cl(2) O(3) . 2_655 17_656 3_665 -72(2) no
Cl(2) O(3) Cl(2) O(4) . 2_655 17_656 . 173.32(6) no
Cl(2) O(3) Cl(2) O(4) . 2_655 17_656 16_546 -6.66(6) no
Cl(2) O(3) Cl(2) O(3) . 2_655 3_665 . -168(2) no
Cl(2) O(3) Cl(2) O(3) . 2_655 3_665 16_546 -0.121(8) no
Cl(2) O(3) Cl(2) O(3) . 2_655 3_665 18_556 -127(4) no
Cl(2) O(3) Cl(2) O(3) . 2_655 3_665 17_656 33(3) no
Cl(2) O(3) Cl(2) O(3) . 2_655 3_665 3_665 61(4) no
Cl(2) O(3) Cl(2) O(4) . 2_655 3_665 . -54(3) no
Cl(2) O(3) Cl(2) O(4) . 2_655 3_665 16_546 126(3) no
Cl(2) O(3) O(3) Cl(2) . 2_655 16_546 16_546 0.117(4) no
Cl(2) O(3) O(3) Cl(2) . 2_655 16_546 18_556 0.101(5) no
Cl(2) O(3) O(3) Cl(2) . 2_655 16_546 2_655 -0.016(1) no
Cl(2) O(3) O(3) Cl(2) . 2_655 16_546 17_656 0.101(5) no
Cl(2) O(3) O(3) Cl(2) . 2_655 16_546 3_665 0.0000 no
Cl(2) O(3) O(3) O(4) . 2_655 16_546 . 42(2) no
Cl(2) O(3) O(4) O(3) . 2_655 16_546 . -42.4(8) no
Cl(2) O(3) O(4) O(3) . 2_655 16_546 3_665 42.4(8) no
Cl(2) O(3) Cl(2) O(3) . 17_656 16_546 . -80(1) no
Cl(2) O(3) Cl(2) O(3) . 17_656 16_546 16_546 108(2) no
Cl(2) O(3) Cl(2) O(3) . 17_656 16_546 18_556 -121(2) no
Cl(2) O(3) Cl(2) O(3) . 17_656 16_546 2_655 80.2(4) no
Cl(2) O(3) Cl(2) O(3) . 17_656 16_546 3_665 47(3) no
Cl(2) O(3) Cl(2) O(4) . 17_656 16_546 . 173.32(6) no
Cl(2) O(3) Cl(2) O(4) . 17_656 16_546 16_546 -6.66(6) no
Cl(2) O(3) Cl(2) O(3) . 17_656 18_556 . -76(1) no
Cl(2) O(3) Cl(2) O(3) . 17_656 18_556 16_546 112(2) no
Cl(2) O(3) Cl(2) O(3) . 17_656 18_556 18_556 -117(2) no
Cl(2) O(3) Cl(2) O(3) . 17_656 18_556 2_655 84.2(6) no
Cl(2) O(3) Cl(2) O(3) . 17_656 18_556 3_665 51(3) no
Cl(2) O(3) Cl(2) O(4) . 17_656 18_556 . 177.3(3) no
Cl(2) O(3) Cl(2) O(4) . 17_656 18_556 16_546 -2.7(3) no
Cl(2) O(3) Cl(2) O(3) . 17_656 2_655 . 54(4) no
Cl(2) O(3) Cl(2) O(3) . 17_656 2_655 16_546 -119(4) no
Cl(2) O(3) Cl(2) O(3) . 17_656 2_655 18_556 12(2) no
Cl(2) O(3) Cl(2) O(3) . 17_656 2_655 2_655 -146(2) no
Cl(2) O(3) Cl(2) O(3) . 17_656 2_655 3_665 -179.879(8) no
Cl(2) O(3) Cl(2) O(4) . 17_656 2_655 . -53(3) no
Cl(2) O(3) Cl(2) O(4) . 17_656 2_655 16_546 127(3) no
Cl(2) O(3) Cl(2) O(3) . 17_656 17_656 . -67(1) no
Cl(2) O(3) Cl(2) O(3) . 17_656 17_656 16_546 120(2) no
Cl(2) O(3) Cl(2) O(3) . 17_656 17_656 18_556 -109(2) no
Cl(2) O(3) Cl(2) O(3) . 17_656 17_656 2_655 92.3(4) no
Cl(2) O(3) Cl(2) O(3) . 17_656 17_656 3_665 59(3) no
Cl(2) O(3) Cl(2) O(4) . 17_656 17_656 . -174.54(9) no
Cl(2) O(3) Cl(2) O(4) . 17_656 17_656 16_546 5.43(9) no
Cl(2) O(3) Cl(2) O(3) . 17_656 3_665 . 179.885(2) no
Cl(2) O(3) Cl(2) O(3) . 17_656 3_665 16_546 7.4(8) no
Cl(2) O(3) Cl(2) O(3) . 17_656 3_665 18_556 138(3) no
Cl(2) O(3) Cl(2) O(3) . 17_656 3_665 2_655 -20(2) no
Cl(2) O(3) Cl(2) O(3) . 17_656 3_665 3_665 -54(4) no
Cl(2) O(3) Cl(2) O(4) . 17_656 3_665 . 73(1) no
Cl(2) O(3) Cl(2) O(4) . 17_656 3_665 16_546 -107(1) no
Cl(2) O(3) O(3) Cl(2) . 17_656 3_665 16_546 -0.101(5) no
Cl(2) O(3) O(3) Cl(2) . 17_656 3_665 18_556 -0.101(5) no
Cl(2) O(3) O(3) Cl(2) . 17_656 3_665 2_655 0.0000 no
Cl(2) O(3) O(3) Cl(2) . 17_656 3_665 17_656 -0.117(4) no
Cl(2) O(3) O(3) Cl(2) . 17_656 3_665 3_665 0.016(1) no
Cl(2) O(3) O(3) O(4) . 17_656 3_665 16_546 42(2) no
Cl(2) O(3) O(4) O(3) . 17_656 . 16_546 42.4(8) no
Cl(2) O(3) O(4) O(3) . 17_656 . 18_556 -42.4(8) no
Cl(2) O(3) Cl(2) O(3) . 3_665 16_546 . -72(2) no
Cl(2) O(3) Cl(2) O(3) . 3_665 16_546 16_546 100(1) no
Cl(2) O(3) Cl(2) O(3) . 3_665 16_546 18_556 -99.1(5) no
Cl(2) O(3) Cl(2) O(3) . 3_665 16_546 2_655 59(2) no
Cl(2) O(3) Cl(2) O(3) . 3_665 16_546 17_656 -133(3) no
Cl(2) O(3) Cl(2) O(4) . 3_665 16_546 . 173.32(6) no
Cl(2) O(3) Cl(2) O(4) . 3_665 16_546 16_546 -6.67(6) no
Cl(2) O(3) Cl(2) O(3) . 3_665 18_556 . -76(2) no
Cl(2) O(3) Cl(2) O(3) . 3_665 18_556 16_546 97(1) no
Cl(2) O(3) Cl(2) O(3) . 3_665 18_556 18_556 -102.6(3) no
Cl(2) O(3) Cl(2) O(3) . 3_665 18_556 2_655 55(2) no
Cl(2) O(3) Cl(2) O(3) . 3_665 18_556 17_656 -137(3) no
Cl(2) O(3) Cl(2) O(4) . 3_665 18_556 . 169.8(2) no
Cl(2) O(3) Cl(2) O(4) . 3_665 18_556 16_546 -10.2(2) no
Cl(2) O(3) Cl(2) O(3) . 3_665 2_655 . -119(4) no
Cl(2) O(3) Cl(2) O(3) . 3_665 2_655 16_546 53(4) no
Cl(2) O(3) Cl(2) O(3) . 3_665 2_655 18_556 -147(3) no
Cl(2) O(3) Cl(2) O(3) . 3_665 2_655 2_655 12(2) no
Cl(2) O(3) Cl(2) O(3) . 3_665 2_655 17_656 179.879(8) no
Cl(2) O(3) Cl(2) O(4) . 3_665 2_655 . 126(3) no
Cl(2) O(3) Cl(2) O(4) . 3_665 2_655 16_546 -54(3) no
Cl(2) O(3) Cl(2) O(3) . 3_665 17_656 . -64(2) no
Cl(2) O(3) Cl(2) O(3) . 3_665 17_656 16_546 108(1) no
Cl(2) O(3) Cl(2) O(3) . 3_665 17_656 18_556 -91.2(3) no
Cl(2) O(3) Cl(2) O(3) . 3_665 17_656 2_655 67(2) no
Cl(2) O(3) Cl(2) O(3) . 3_665 17_656 17_656 -125(3) no
Cl(2) O(3) Cl(2) O(4) . 3_665 17_656 . -178.7(1) no
Cl(2) O(3) Cl(2) O(4) . 3_665 17_656 16_546 1.2(1) no
Cl(2) O(3) Cl(2) O(3) . 3_665 3_665 . -153(2) no
Cl(2) O(3) Cl(2) O(3) . 3_665 3_665 16_546 20(2) no
Cl(2) O(3) Cl(2) O(3) . 3_665 3_665 18_556 179.62(4) no
Cl(2) O(3) Cl(2) O(3) . 3_665 3_665 2_655 -22(2) no
Cl(2) O(3) Cl(2) O(3) . 3_665 3_665 17_656 146(3) no
Cl(2) O(3) Cl(2) O(4) . 3_665 3_665 . 92.7(4) no
Cl(2) O(3) Cl(2) O(4) . 3_665 3_665 16_546 -87.2(4) no
Cl(2) O(3) O(3) Cl(2) . 3_665 17_656 16_546 0.101(5) no
Cl(2) O(3) O(3) Cl(2) . 3_665 17_656 18_556 0.101(5) no
Cl(2) O(3) O(3) Cl(2) . 3_665 17_656 2_655 0.0000 no
Cl(2) O(3) O(3) Cl(2) . 3_665 17_656 17_656 0.117(4) no
Cl(2) O(3) O(3) Cl(2) . 3_665 17_656 3_665 -0.016(1) no
Cl(2) O(3) O(3) O(4) . 3_665 17_656 . 42(2) no
Cl(2) O(3) O(4) O(3) . 3_665 16_546 . 42.4(8) no
Cl(2) O(3) O(4) O(3) . 3_665 16_546 2_655 -42.3(8) no
Cl(2) O(4) Cl(2) O(3) . . 16_546 . 170(1) no
Cl(2) O(4) Cl(2) O(3) . . 16_546 16_546 11(1) no
Cl(2) O(4) Cl(2) O(3) . . 16_546 18_556 131(1) no
Cl(2) O(4) Cl(2) O(3) . . 16_546 2_655 50(1) no
Cl(2) O(4) Cl(2) O(3) . . 16_546 17_656 -109(1) no
Cl(2) O(4) Cl(2) O(3) . . 16_546 3_665 -70(1) no
Cl(2) O(4) Cl(2) O(4) . . 16_546 16_546 -59.877(4) no
Cl(2) O(4) O(3) O(3) . . 16_546 2_655 -48(2) no
Cl(2) O(4) O(3) O(3) . . 18_556 . -48(2) no
Cl(2) O(4) O(3) O(3) . . 17_656 3_665 -48(2) no
Cl(2) O(4) Cl(2) O(3) . 16_546 16_546 . -169(1) no
Cl(2) O(4) Cl(2) O(3) . 16_546 16_546 16_546 -10(1) no
Cl(2) O(4) Cl(2) O(3) . 16_546 16_546 18_556 -130(1) no
Cl(2) O(4) Cl(2) O(3) . 16_546 16_546 2_655 -49(1) no
Cl(2) O(4) Cl(2) O(3) . 16_546 16_546 17_656 110(1) no
Cl(2) O(4) Cl(2) O(3) . 16_546 16_546 3_665 71(1) no
Cl(2) O(4) Cl(2) O(4) . 16_546 16_546 . 60.092(4) no
Cl(2) O(4) O(3) O(3) . 16_546 . 18_556 -48(2) no
Cl(2) O(4) O(3) O(3) . 16_546 2_655 16_546 -48(2) no
Cl(2) O(4) O(3) O(3) . 16_546 3_665 17_656 -48(2) no
O(3) Cl(2) O(3) Cl(2) . . 16_546 16_546 -91.2(3) no
O(3) Cl(2) O(3) Cl(2) . . 16_546 18_556 -102.6(3) no
O(3) Cl(2) O(3) Cl(2) . . 16_546 2_655 -179.62(4) no
O(3) Cl(2) O(3) Cl(2) . . 16_546 17_656 -99.1(5) no
O(3) Cl(2) O(3) Cl(2) . . 16_546 3_665 -146(2) no
O(3) Cl(2) O(3) O(4) . . 16_546 . -92.4(4) no
O(3) Cl(2) O(3) Cl(2) . . 18_556 16_546 -121(3) no
O(3) Cl(2) O(3) Cl(2) . . 18_556 18_556 -114(3) no
O(3) Cl(2) O(3) Cl(2) . . 18_556 2_655 -54(4) no
O(3) Cl(2) O(3) Cl(2) . . 18_556 17_656 -125(3) no
O(3) Cl(2) O(3) Cl(2) . . 18_556 3_665 -34(3) no
O(3) Cl(2) O(3) O(4) . . 18_556 . -126(3) no
O(3) Cl(2) O(3) Cl(2) . . 2_655 16_546 -109(2) no
O(3) Cl(2) O(3) Cl(2) . . 2_655 18_556 -117(2) no
O(3) Cl(2) O(3) Cl(2) . . 2_655 2_655 139(3) no
O(3) Cl(2) O(3) Cl(2) . . 2_655 17_656 -121(2) no
O(3) Cl(2) O(3) Cl(2) . . 2_655 3_665 12(2) no
O(3) Cl(2) O(3) O(4) . . 2_655 16_546 66(2) no
O(3) Cl(2) O(3) Cl(2) . . 17_656 16_546 100(1) no
O(3) Cl(2) O(3) Cl(2) . . 17_656 18_556 104(1) no
O(3) Cl(2) O(3) Cl(2) . . 17_656 2_655 -126(4) no
O(3) Cl(2) O(3) Cl(2) . . 17_656 17_656 112(1) no
O(3) Cl(2) O(3) Cl(2) . . 17_656 3_665 -0.115(2) no
O(3) Cl(2) O(3) O(4) . . 17_656 . 107(1) no
O(3) Cl(2) O(3) Cl(2) . . 3_665 16_546 108(2) no
O(3) Cl(2) O(3) Cl(2) . . 3_665 18_556 104(2) no
O(3) Cl(2) O(3) Cl(2) . . 3_665 2_655 61(4) no
O(3) Cl(2) O(3) Cl(2) . . 3_665 17_656 116(2) no
O(3) Cl(2) O(3) Cl(2) . . 3_665 3_665 27(2) no
O(3) Cl(2) O(3) O(4) . . 3_665 16_546 -66(2) no
O(3) Cl(2) O(3) Cl(2) . 16_546 16_546 . 88.1(3) no
O(3) Cl(2) O(3) Cl(2) . 16_546 16_546 18_556 179.62(4) no
O(3) Cl(2) O(3) Cl(2) . 16_546 16_546 2_655 99.6(2) no
O(3) Cl(2) O(3) Cl(2) . 16_546 16_546 17_656 160(2) no
O(3) Cl(2) O(3) Cl(2) . 16_546 16_546 3_665 92.3(4) no
O(3) Cl(2) O(3) O(4) . 16_546 16_546 . -93.1(4) no
O(3) Cl(2) O(3) Cl(2) . 16_546 18_556 . 59(3) no
O(3) Cl(2) O(3) Cl(2) . 16_546 18_556 18_556 -53(4) no
O(3) Cl(2) O(3) Cl(2) . 16_546 18_556 2_655 51(3) no
O(3) Cl(2) O(3) Cl(2) . 16_546 18_556 17_656 179.879(8) no
O(3) Cl(2) O(3) Cl(2) . 16_546 18_556 3_665 47(3) no
O(3) Cl(2) O(3) O(4) . 16_546 18_556 . -126(3) no
O(3) Cl(2) O(3) Cl(2) . 16_546 2_655 . 71(2) no
O(3) Cl(2) O(3) Cl(2) . 16_546 2_655 18_556 138(3) no
O(3) Cl(2) O(3) Cl(2) . 16_546 2_655 2_655 78(2) no
O(3) Cl(2) O(3) Cl(2) . 16_546 2_655 17_656 158(2) no
O(3) Cl(2) O(3) Cl(2) . 16_546 2_655 3_665 67(2) no
O(3) Cl(2) O(3) O(4) . 16_546 2_655 16_546 65(2) no
O(3) Cl(2) O(3) Cl(2) . 16_546 17_656 . -80(1) no
O(3) Cl(2) O(3) Cl(2) . 16_546 17_656 18_556 -127(4) no
O(3) Cl(2) O(3) Cl(2) . 16_546 17_656 2_655 -83(1) no
O(3) Cl(2) O(3) Cl(2) . 16_546 17_656 17_656 -160(2) no
O(3) Cl(2) O(3) Cl(2) . 16_546 17_656 3_665 -72(1) no
O(3) Cl(2) O(3) O(4) . 16_546 17_656 . 107(1) no
O(3) Cl(2) O(3) Cl(2) . 16_546 3_665 . -72(2) no
O(3) Cl(2) O(3) Cl(2) . 16_546 3_665 18_556 61(4) no
O(3) Cl(2) O(3) Cl(2) . 16_546 3_665 2_655 -68(2) no
O(3) Cl(2) O(3) Cl(2) . 16_546 3_665 17_656 -172.6(8) no
O(3) Cl(2) O(3) Cl(2) . 16_546 3_665 3_665 -60(2) no
O(3) Cl(2) O(3) O(4) . 16_546 3_665 16_546 -65(2) no
O(3) Cl(2) O(3) Cl(2) . 18_556 16_546 . 76.7(3) no
O(3) Cl(2) O(3) Cl(2) . 18_556 16_546 16_546 -0.38(4) no
O(3) Cl(2) O(3) Cl(2) . 18_556 16_546 2_655 88.1(3) no
O(3) Cl(2) O(3) Cl(2) . 18_556 16_546 17_656 33(3) no
O(3) Cl(2) O(3) Cl(2) . 18_556 16_546 3_665 80.2(4) no
O(3) Cl(2) O(3) O(4) . 18_556 16_546 . -93.1(4) no
O(3) Cl(2) O(3) Cl(2) . 18_556 18_556 . 66(3) no
O(3) Cl(2) O(3) Cl(2) . 18_556 18_556 16_546 127(4) no
O(3) Cl(2) O(3) Cl(2) . 18_556 18_556 2_655 59(3) no
O(3) Cl(2) O(3) Cl(2) . 18_556 18_556 17_656 146(3) no
O(3) Cl(2) O(3) Cl(2) . 18_556 18_556 3_665 55(3) no
O(3) Cl(2) O(3) O(4) . 18_556 18_556 . -126(3) no
O(3) Cl(2) O(3) Cl(2) . 18_556 2_655 . 63(2) no
O(3) Cl(2) O(3) Cl(2) . 18_556 2_655 16_546 -42(3) no
O(3) Cl(2) O(3) Cl(2) . 18_556 2_655 2_655 71(2) no
O(3) Cl(2) O(3) Cl(2) . 18_556 2_655 17_656 -168(2) no
O(3) Cl(2) O(3) Cl(2) . 18_556 2_655 3_665 59(2) no
O(3) Cl(2) O(3) O(4) . 18_556 2_655 16_546 65(2) no
O(3) Cl(2) O(3) Cl(2) . 18_556 17_656 . -76(1) no
O(3) Cl(2) O(3) Cl(2) . 18_556 17_656 16_546 53(4) no
O(3) Cl(2) O(3) Cl(2) . 18_556 17_656 2_655 -80(1) no
O(3) Cl(2) O(3) Cl(2) . 18_556 17_656 17_656 -179.885(2) no
O(3) Cl(2) O(3) Cl(2) . 18_556 17_656 3_665 -67(1) no
O(3) Cl(2) O(3) O(4) . 18_556 17_656 . 107(1) no
O(3) Cl(2) O(3) Cl(2) . 18_556 3_665 . -76(2) no
O(3) Cl(2) O(3) Cl(2) . 18_556 3_665 16_546 -119(4) no
O(3) Cl(2) O(3) Cl(2) . 18_556 3_665 2_655 -72(2) no
O(3) Cl(2) O(3) Cl(2) . 18_556 3_665 17_656 -153(2) no
O(3) Cl(2) O(3) Cl(2) . 18_556 3_665 3_665 -64(2) no
O(3) Cl(2) O(3) O(4) . 18_556 3_665 16_546 -65(2) no
O(3) Cl(2) O(3) Cl(2) . 2_655 16_546 . 0.38(4) no
O(3) Cl(2) O(3) Cl(2) . 2_655 16_546 16_546 -79.6(3) no
O(3) Cl(2) O(3) Cl(2) . 2_655 16_546 18_556 -91.2(3) no
O(3) Cl(2) O(3) Cl(2) . 2_655 16_546 17_656 -87.0(5) no
O(3) Cl(2) O(3) Cl(2) . 2_655 16_546 3_665 -20(2) no
O(3) Cl(2) O(3) O(4) . 2_655 16_546 . -92.4(4) no
O(3) Cl(2) O(3) Cl(2) . 2_655 18_556 . 126(4) no
O(3) Cl(2) O(3) Cl(2) . 2_655 18_556 16_546 -129(3) no
O(3) Cl(2) O(3) Cl(2) . 2_655 18_556 18_556 -121(3) no
O(3) Cl(2) O(3) Cl(2) . 2_655 18_556 17_656 -133(3) no
O(3) Cl(2) O(3) Cl(2) . 2_655 18_556 3_665 0.121(8) no
O(3) Cl(2) O(3) O(4) . 2_655 18_556 . -126(3) no
O(3) Cl(2) O(3) Cl(2) . 2_655 2_655 . -41(3) no
O(3) Cl(2) O(3) Cl(2) . 2_655 2_655 16_546 -102(2) no
O(3) Cl(2) O(3) Cl(2) . 2_655 2_655 18_556 -109(2) no
O(3) Cl(2) O(3) Cl(2) . 2_655 2_655 17_656 -113(2) no
O(3) Cl(2) O(3) Cl(2) . 2_655 2_655 3_665 -22(2) no
O(3) Cl(2) O(3) O(4) . 2_655 2_655 16_546 66(2) no
O(3) Cl(2) O(3) Cl(2) . 2_655 17_656 . 54(4) no
O(3) Cl(2) O(3) Cl(2) . 2_655 17_656 16_546 97(1) no
O(3) Cl(2) O(3) Cl(2) . 2_655 17_656 18_556 100(1) no
O(3) Cl(2) O(3) Cl(2) . 2_655 17_656 17_656 108(1) no
O(3) Cl(2) O(3) Cl(2) . 2_655 17_656 3_665 20(2) no
O(3) Cl(2) O(3) O(4) . 2_655 17_656 . 107(1) no
O(3) Cl(2) O(3) Cl(2) . 2_655 3_665 . -119(4) no
O(3) Cl(2) O(3) Cl(2) . 2_655 3_665 16_546 112(2) no
O(3) Cl(2) O(3) Cl(2) . 2_655 3_665 18_556 108(2) no
O(3) Cl(2) O(3) Cl(2) . 2_655 3_665 17_656 120(2) no
O(3) Cl(2) O(3) Cl(2) . 2_655 3_665 3_665 7.3(8) no
O(3) Cl(2) O(3) O(4) . 2_655 3_665 16_546 -66(2) no
O(3) Cl(2) O(3) Cl(2) . 17_656 16_546 . 80.2(4) no
O(3) Cl(2) O(3) Cl(2) . 17_656 16_546 16_546 -20(2) no
O(3) Cl(2) O(3) Cl(2) . 17_656 16_546 18_556 -147(3) no
O(3) Cl(2) O(3) Cl(2) . 17_656 16_546 2_655 92.3(4) no
O(3) Cl(2) O(3) Cl(2) . 17_656 16_546 3_665 84.2(6) no
O(3) Cl(2) O(3) O(4) . 17_656 16_546 . -93.1(4) no
O(3) Cl(2) O(3) Cl(2) . 17_656 18_556 . 55(3) no
O(3) Cl(2) O(3) Cl(2) . 17_656 18_556 16_546 -0.121(8) no
O(3) Cl(2) O(3) Cl(2) . 17_656 18_556 18_556 -34(3) no
O(3) Cl(2) O(3) Cl(2) . 17_656 18_556 2_655 47(3) no
O(3) Cl(2) O(3) Cl(2) . 17_656 18_556 3_665 43(3) no
O(3) Cl(2) O(3) O(4) . 17_656 18_556 . -126(3) no
O(3) Cl(2) O(3) Cl(2) . 17_656 2_655 . 59(2) no
O(3) Cl(2) O(3) Cl(2) . 17_656 2_655 16_546 -22(2) no
O(3) Cl(2) O(3) Cl(2) . 17_656 2_655 18_556 12(2) no
O(3) Cl(2) O(3) Cl(2) . 17_656 2_655 2_655 67(2) no
O(3) Cl(2) O(3) Cl(2) . 17_656 2_655 3_665 55(2) no
O(3) Cl(2) O(3) O(4) . 17_656 2_655 16_546 65(2) no
O(3) Cl(2) O(3) Cl(2) . 17_656 17_656 . -67(1) no
O(3) Cl(2) O(3) Cl(2) . 17_656 17_656 16_546 20(2) no
O(3) Cl(2) O(3) Cl(2) . 17_656 17_656 18_556 0.115(2) no
O(3) Cl(2) O(3) Cl(2) . 17_656 17_656 2_655 -72(1) no
O(3) Cl(2) O(3) Cl(2) . 17_656 17_656 3_665 -60(1) no
O(3) Cl(2) O(3) O(4) . 17_656 17_656 . 107(1) no
O(3) Cl(2) O(3) Cl(2) . 17_656 3_665 . -64(2) no
O(3) Cl(2) O(3) Cl(2) . 17_656 3_665 16_546 7.4(8) no
O(3) Cl(2) O(3) Cl(2) . 17_656 3_665 18_556 27(2) no
O(3) Cl(2) O(3) Cl(2) . 17_656 3_665 2_655 -60(2) no
O(3) Cl(2) O(3) Cl(2) . 17_656 3_665 3_665 -53(2) no
O(3) Cl(2) O(3) O(4) . 17_656 3_665 16_546 -65(2) no
O(3) Cl(2) O(3) Cl(2) . 3_665 16_546 . 34(2) no
O(3) Cl(2) O(3) Cl(2) . 3_665 16_546 16_546 -87.0(5) no
O(3) Cl(2) O(3) Cl(2) . 3_665 16_546 18_556 -99.1(5) no
O(3) Cl(2) O(3) Cl(2) . 3_665 16_546 2_655 160(2) no
O(3) Cl(2) O(3) Cl(2) . 3_665 16_546 17_656 -95.2(7) no
O(3) Cl(2) O(3) O(4) . 3_665 16_546 . -92.4(4) no
O(3) Cl(2) O(3) Cl(2) . 3_665 18_556 . 146(3) no
O(3) Cl(2) O(3) Cl(2) . 3_665 18_556 16_546 -133(3) no
O(3) Cl(2) O(3) Cl(2) . 3_665 18_556 18_556 -125(3) no
O(3) Cl(2) O(3) Cl(2) . 3_665 18_556 2_655 -179.879(8) no
O(3) Cl(2) O(3) Cl(2) . 3_665 18_556 17_656 -137(3) no
O(3) Cl(2) O(3) O(4) . 3_665 18_556 . -126(3) no
O(3) Cl(2) O(3) Cl(2) . 3_665 2_655 . -168(2) no
O(3) Cl(2) O(3) Cl(2) . 3_665 2_655 16_546 -113(2) no
O(3) Cl(2) O(3) Cl(2) . 3_665 2_655 18_556 -121(2) no
O(3) Cl(2) O(3) Cl(2) . 3_665 2_655 2_655 158(2) no
O(3) Cl(2) O(3) Cl(2) . 3_665 2_655 17_656 -125(2) no
O(3) Cl(2) O(3) O(4) . 3_665 2_655 16_546 66(2) no
O(3) Cl(2) O(3) Cl(2) . 3_665 17_656 . 179.885(2) no
O(3) Cl(2) O(3) Cl(2) . 3_665 17_656 16_546 108(1) no
O(3) Cl(2) O(3) Cl(2) . 3_665 17_656 18_556 112(1) no
O(3) Cl(2) O(3) Cl(2) . 3_665 17_656 2_655 -160(2) no
O(3) Cl(2) O(3) Cl(2) . 3_665 17_656 17_656 120(1) no
O(3) Cl(2) O(3) O(4) . 3_665 17_656 . 107(1) no
O(3) Cl(2) O(3) Cl(2) . 3_665 3_665 . -153(2) no
O(3) Cl(2) O(3) Cl(2) . 3_665 3_665 16_546 120(2) no
O(3) Cl(2) O(3) Cl(2) . 3_665 3_665 18_556 116(2) no
O(3) Cl(2) O(3) Cl(2) . 3_665 3_665 2_655 -172.7(8) no
O(3) Cl(2) O(3) Cl(2) . 3_665 3_665 17_656 127(2) no
O(3) Cl(2) O(3) O(4) . 3_665 3_665 16_546 -66(2) no
O(3) O(3) Cl(2) O(4) . 18_556 . . 126(3) no
O(3) O(3) Cl(2) O(4) . 18_556 . 16_546 -54(3) no
O(3) O(3) Cl(2) O(4) . 18_556 16_546 . 126(3) no
O(3) O(3) Cl(2) O(4) . 18_556 16_546 16_546 -54(3) no
O(3) O(3) Cl(2) O(4) . 18_556 18_556 . 126(3) no
O(3) O(3) Cl(2) O(4) . 18_556 18_556 16_546 -54(3) no
O(3) O(3) Cl(2) O(4) . 18_556 2_655 . 126(3) no
O(3) O(3) Cl(2) O(4) . 18_556 2_655 16_546 -54(3) no
O(3) O(3) Cl(2) O(4) . 18_556 17_656 . 126(3) no
O(3) O(3) Cl(2) O(4) . 18_556 17_656 16_546 -54(3) no
O(3) O(3) Cl(2) O(4) . 18_556 3_665 . 126(3) no
O(3) O(3) Cl(2) O(4) . 18_556 3_665 16_546 -54(3) no
O(3) O(4) Cl(2) O(4) . 16_546 . . -70(1) no
O(3) O(4) Cl(2) O(4) . 16_546 16_546 . -130(1) no
O(4) Cl(2) O(4) Cl(2) . . 16_546 16_546 -59.877(4) no
O(4) Cl(2) O(4) Cl(2) . 16_546 16_546 . 60.092(4) no
O(4) O(3) O(3) O(4) . 16_546 2_655 16_546 84(3) no
O(4) O(3) O(3) O(4) . 18_556 . 16_546 84(3) no
O(4) O(3) O(3) O(4) . 17_656 3_665 16_546 84(3) no
N(1) Cu(1) N(2) C(4) . . . . -25.8(6) no
N(1) Cu(1) N(2) C(5) . . . . 93.6(7) no
N(1) Cu(1) N(2) C(6) . . . . -144.1(8) no
N(1) Cu(1) N(3) C(7) . . . . 125(3) no
N(1) Cu(1) N(4) C(8) . . . . -114(3) no
N(1) Cu(1) N(5) C(9) . . . . 150(9) no
N(1) C(3) C(4) N(2) . . . . -52(1) no
N(2) Cu(1) N(1) C(1) . . . . 119.4(8) no
N(2) Cu(1) N(1) C(2) . . . . -122(1) no
N(2) Cu(1) N(1) C(3) . . . . -1.2(7) no
N(2) Cu(1) N(3) C(7) . . . . -155(3) no
N(2) Cu(1) N(4) C(8) . . . . 161(3) no
N(2) Cu(1) N(5) C(9) . . . . -148(8) no
N(3) Cu(1) N(1) C(1) . . . . -159(1) no
N(3) Cu(1) N(1) C(2) . . . . -40(2) no
N(3) Cu(1) N(1) C(3) . . . . 80(1) no
N(3) Cu(1) N(2) C(4) . . . . 173.1(6) no
N(3) Cu(1) N(2) C(5) . . . . -67.6(7) no
N(3) Cu(1) N(2) C(6) . . . . 54.7(8) no
N(3) Cu(1) N(4) C(8) . . . . 68(3) no
N(3) Cu(1) N(5) C(9) . . . . -49(9) no
N(3) C(7) Au(2) C(7) . . . 4_557 81.9(1) no
N(4) Cu(1) N(1) C(1) . . . . 26.0(9) no
N(4) Cu(1) N(1) C(2) . . . . 145(1) no
N(4) Cu(1) N(1) C(3) . . . . -94.6(7) no
N(4) Cu(1) N(2) C(4) . . . . 73.9(6) no
N(4) Cu(1) N(2) C(5) . . . . -166.7(7) no
N(4) Cu(1) N(2) C(6) . . . . -44.5(8) no
N(4) Cu(1) N(3) C(7) . . . . -60(3) no
N(4) Cu(1) N(5) C(9) . . . . 49(9) no
N(4) C(8) Au(1) C(9) . . . 4_657 10.9654 no
N(5) Cu(1) N(1) C(1) . . . . -69.4(9) no
N(5) Cu(1) N(1) C(2) . . . . 50(1) no
N(5) Cu(1) N(1) C(3) . . . . 170.0(7) no
N(5) Cu(1) N(2) C(4) . . . . -89(2) no
N(5) Cu(1) N(2) C(5) . . . . 30(3) no
N(5) Cu(1) N(2) C(6) . . . . 152(2) no
N(5) Cu(1) N(3) C(7) . . . . 35(3) no
N(5) Cu(1) N(4) C(8) . . . . -22(3) no
C(1) N(1) C(3) C(4) . . . . -92(1) no
C(2) N(1) C(3) C(4) . . . . 149(1) no
C(3) C(4) N(2) C(5) . . . . -70(1) no
C(3) C(4) N(2) C(6) . . . . 169.4(9) no
C(7) Au(2) Au(1) C(8) . . 5_767 5_767 109.0(5) no
C(7) Au(2) Au(1) C(9) . . 5_767 2_655 -70.7(5) no
C(8) Au(1) Au(1) C(8) . . 2_755 2_755 77.5(6) no
C(8) Au(1) Au(1) C(9) . . 2_755 5_767 -102.8(4) no
C(8) Au(1) Au(1) C(8) . . 3_775 3_775 77.5(6) no
C(8) Au(1) Au(1) C(9) . . 3_775 6_667 -102.7(4) no
C(9) Au(1) Au(1) C(9) . 4_547 6_567 3_665 77.0(6) no
C(9) Au(1) Au(1) C(9) . 4_547 5_767 2_655 77.0(6) no
